data_4135499
loop_
_publ_author_name
'Hu, Jenny'
'Bruch, Quinton J.'
'Miller, Alexander J. M.'

_publ_section_title
;
 Temperature and Solvent Effects on H<sub>2</sub> Splitting and Hydricity:
 Ramifications on CO<sub>2</sub> Hydrogenation by a Rhenium Pincer
 Catalyst.
;
_journal_issue 2
_journal_name_full 'Journal of the American Chemical Society'
_journal_page_first 945
_journal_page_last 954
_journal_paper_doi 10.1021/jacs.0c11110
_journal_volume 143
_journal_year 2021
_chemical_formula_moiety 'C24 H39 O4 P2 Re'
_chemical_formula_sum 'C24 H39 O4 P2 Re'
_chemical_formula_weight 639.69
_space_group_crystal_system triclinic
_space_group_IT_number 2
_space_group_name_Hall '-P 1'
_space_group_name_H-M_alt 'P -1'
_atom_sites_solution_hydrogens geom
_atom_sites_solution_primary dual
_audit_creation_date 2020-07-14
_audit_creation_method
;
Olex2 1.2
(compiled 2018.05.29 svn.r3508 for OlexSys, GUI svn.r5506)
;
_cell_angle_alpha 79.938(3)
_cell_angle_beta 86.858(3)
_cell_angle_gamma 84.443(2)
_cell_formula_units_Z 4
_cell_length_a 8.1984(5)
_cell_length_b 13.3760(7)
_cell_length_c 24.3513(17)
_cell_measurement_reflns_used 9854
_cell_measurement_temperature 100(2)
_cell_measurement_theta_max 66.616
_cell_measurement_theta_min 3.369
_cell_volume 2615.0(3)
_computing_cell_refinement 'SAINT v8.37A (Bruker, 2015)'
_computing_data_reduction 'SAINT v8.37A (Bruker, 2015)'
_computing_molecular_graphics 'Olex2 (Dolomanov et al., 2009)'
_computing_publication_material 'Olex2 (Dolomanov et al., 2009)'
_computing_structure_refinement 'ShelXL (Sheldrick, 2015)'
_computing_structure_solution 'XT (Sheldrick, 2015)'
_diffrn_ambient_temperature 100.15
_diffrn_measured_fraction_theta_full 0.973
_diffrn_measured_fraction_theta_max 0.973
_diffrn_measurement_device_type 'Bruker APEX-II CCD'
_diffrn_measurement_method '\f and \w scans'
_diffrn_radiation_type CuK\a
_diffrn_radiation_wavelength 1.54178
_diffrn_reflns_av_R_equivalents 0.0316
_diffrn_reflns_av_unetI/netI 0.0209
_diffrn_reflns_Laue_measured_fraction_full 0.973
_diffrn_reflns_Laue_measured_fraction_max 0.973
_diffrn_reflns_limit_h_max 9
_diffrn_reflns_limit_h_min -9
_diffrn_reflns_limit_k_max 15
_diffrn_reflns_limit_k_min -15
_diffrn_reflns_limit_l_max 28
_diffrn_reflns_limit_l_min -28
_diffrn_reflns_number 53996
_diffrn_reflns_point_group_measured_fraction_full 0.973
_diffrn_reflns_point_group_measured_fraction_max 0.973
_diffrn_reflns_theta_full 66.664
_diffrn_reflns_theta_max 66.664
_diffrn_reflns_theta_min 1.844
_diffrn_standards_number 0
_exptl_absorpt_coefficient_mu 10.456
_exptl_absorpt_correction_T_max 0.7528
_exptl_absorpt_correction_T_min 0.4889
_exptl_absorpt_correction_type multi-scan
_exptl_absorpt_process_details
'SADABS-2016/2 (Bruker,2016/2) was used for absorption correction. wR2(int) was 0.0944 before and 0.0431 after correction. The Ratio of minimum to maximum transmission is 0.6494. The \l/2 correction factor is Not present.'
_exptl_crystal_colour 'clear orangish brown'
_exptl_crystal_colour_lustre clear
_exptl_crystal_colour_modifier orangish
_exptl_crystal_colour_primary brown
_exptl_crystal_density_diffrn 1.625
_exptl_crystal_description block
_exptl_crystal_F_000 1280
_exptl_crystal_size_max 0.247
_exptl_crystal_size_mid 0.184
_exptl_crystal_size_min 0.05
_refine_diff_density_max 1.179
_refine_diff_density_min -1.170
_refine_diff_density_rms 0.099
_refine_ls_extinction_method none
_refine_ls_goodness_of_fit_ref 1.164
_refine_ls_hydrogen_treatment constr
_refine_ls_matrix_type full
_refine_ls_number_parameters 583
_refine_ls_number_reflns 8986
_refine_ls_number_restraints 0
_refine_ls_restrained_S_all 1.164
_refine_ls_R_factor_all 0.0223
_refine_ls_R_factor_gt 0.0215
_refine_ls_shift/su_max 0.004
_refine_ls_shift/su_mean 0.000
_refine_ls_structure_factor_coef Fsqd
_refine_ls_weighting_details 'w=1/[\s^2^(Fo^2^)+(0.0187P)^2^+4.1936P] where P=(Fo^2^+2Fc^2^)/3'
_refine_ls_weighting_scheme calc
_refine_ls_wR_factor_gt 0.0499
_refine_ls_wR_factor_ref 0.0503
_reflns_Friedel_coverage 0.000
_reflns_number_gt 8760
_reflns_number_total 8986
_reflns_threshold_expression 'I > 2\s(I)'
_cod_data_source_file ja0c11110_si_004.cif
_cod_data_source_block 1806007
_cod_depositor_comments 'Adding full bibliography for 4135498--4135499.cif.'
_cod_database_code 4135499
_shelx_shelxl_version_number 2018/3
_shelx_space_group_comment
;
The symmetry employed for this shelxl refinement is uniquely defined
by the following loop, which should always be used as a source of
symmetry information in preference to the above space-group names.
They are only intended as comments.
;
_shelx_estimated_absorpt_t_max 0.623
_shelx_estimated_absorpt_t_min 0.182
_olex2_refinement_description
;
1. Fixed Uiso
 At 1.2 times of:
  All C(H) groups
 At 1.5 times of:
  All C(H,H,H) groups
2.a Aromatic/amide H refined with riding coordinates:
 C29(H29), C5(H5), C27(H27), C3(H3), C28(H28), C4(H4)
2.b Idealised Me refined as rotating group:
 C37(H37A,H37B,H37C), C17(H17A,H17B,H17C), C45(H45A,H45B,H45C), C18(H18A,H18B,
 H18C), C10(H10A,H10B,H10C), C20(H20A,H20B,H20C), C9(H9A,H9B,H9C), C22(H22A,
 H22B,H22C), C46(H46A,H46B,H46C), C38(H38A,H38B,H38C), C12(H12A,H12B,H12C),
 C36(H36A,H36B,H36C), C21(H21A,H21B,H21C), C16(H16A,H16B,H16C), C13(H13A,H13B,
 H13C), C8(H8A,H8B,H8C), C32(H32A,H32B,H32C), C44(H44A,H44B,H44C), C42(H42A,
 H42B,H42C), C14(H14A,H14B,H14C), C34(H34A,H34B,H34C), C33(H33A,H33B,H33C),
 C41(H41A,H41B,H41C), C40(H40A,H40B,H40C)
;
_olex2_submission_special_instructions 'No special instructions were received'

loop_
_space_group_symop_operation_xyz
'x, y, z'
'-x, -y, -z'

loop_
_atom_site_label
_atom_site_type_symbol
_atom_site_fract_x
_atom_site_fract_y
_atom_site_fract_z
_atom_site_U_iso_or_equiv
_atom_site_adp_type
_atom_site_occupancy
_atom_site_site_symmetry_order
_atom_site_calc_flag
_atom_site_refinement_flags_posn
_atom_site_refinement_flags_adp
_atom_site_refinement_flags_occupancy
_atom_site_disorder_assembly
_atom_site_disorder_group
Re1 Re 0.48969(2) 0.74536(2) 0.60841(2) 0.00742(4) Uani 1 1 d . . . . .
Re2 Re 0.07060(2) 0.29339(2) 0.88157(2) 0.00821(4) Uani 1 1 d . . . . .
P3 P 0.18237(9) 0.24970(5) 0.97179(3) 0.00945(14) Uani 1 1 d . . . . .
P1 P 0.34227(8) 0.76211(5) 0.52494(3) 0.00847(13) Uani 1 1 d . . . . .
P2 P 0.52718(8) 0.78111(5) 0.69883(3) 0.00811(13) Uani 1 1 d . . . . .
P4 P 0.01029(9) 0.25746(5) 0.79309(3) 0.01136(14) Uani 1 1 d . . . . .
O2 O 0.3924(2) 0.87908(14) 0.70722(8) 0.0105(4) Uani 1 1 d . . . . .
O5 O 0.3009(2) 0.14146(15) 0.97121(8) 0.0127(4) Uani 1 1 d . . . . .
O1 O 0.2079(2) 0.86327(14) 0.52520(8) 0.0111(4) Uani 1 1 d . . . . .
O4 O 0.7906(3) 0.84176(18) 0.55468(9) 0.0220(5) Uani 1 1 d . . . . .
O6 O 0.1273(3) 0.15180(16) 0.78507(8) 0.0172(4) Uani 1 1 d . . . . .
O8 O 0.2979(3) 0.45633(18) 0.83938(9) 0.0276(5) Uani 1 1 d . . . . .
O7 O -0.1930(3) 0.47149(19) 0.89242(10) 0.0301(6) Uani 1 1 d . . . . .
O3 O 0.6773(3) 0.53248(19) 0.61626(11) 0.0352(6) Uani 1 1 d . . . . .
C1 C 0.3088(3) 0.8685(2) 0.61535(11) 0.0095(5) Uani 1 1 d . . . . .
C15 C 0.1980(4) 0.6622(2) 0.52536(12) 0.0130(6) Uani 1 1 d . . . . .
C6 C 0.2943(3) 0.9177(2) 0.66203(11) 0.0086(5) Uani 1 1 d . . . . .
C25 C 0.2122(4) 0.1526(2) 0.87784(12) 0.0111(6) Uani 1 1 d . . . . .
C29 C 0.3127(4) 0.0148(2) 0.82637(12) 0.0165(6) Uani 1 1 d . . . . .
H29 H 0.314367 -0.014758 0.793559 0.020 Uiso 1 1 calc R . . . .
C19 C 0.4486(4) 0.7967(2) 0.45533(11) 0.0119(6) Uani 1 1 d . . . . .
C26 C 0.3050(3) 0.1009(2) 0.92228(11) 0.0101(5) Uani 1 1 d . . . . .
C5 C 0.1901(4) 1.0042(2) 0.66559(11) 0.0119(6) Uani 1 1 d . . . . .
H5 H 0.185367 1.036069 0.697647 0.014 Uiso 1 1 calc R . . . .
C30 C 0.2191(4) 0.1058(2) 0.83044(12) 0.0126(6) Uani 1 1 d . . . . .
C27 C 0.4015(4) 0.0103(2) 0.92066(12) 0.0127(6) Uani 1 1 d . . . . .
H27 H 0.463815 -0.022102 0.951616 0.015 Uiso 1 1 calc R . . . .
C11 C 0.7186(4) 0.8315(2) 0.71572(11) 0.0120(6) Uani 1 1 d . . . . .
C37 C 0.2569(4) 0.4412(2) 0.98588(13) 0.0202(7) Uani 1 1 d . . . . .
H37A H 0.226218 0.463757 0.947047 0.030 Uiso 1 1 calc GR . . . .
H37B H 0.337166 0.484799 0.995163 0.030 Uiso 1 1 calc GR . . . .
H37C H 0.159171 0.445872 1.010653 0.030 Uiso 1 1 calc GR . . . .
C17 C 0.2934(4) 0.5638(2) 0.51276(13) 0.0191(6) Uani 1 1 d . . . . .
H17A H 0.330839 0.573518 0.473425 0.029 Uiso 1 1 calc GR . . . .
H17B H 0.221912 0.507977 0.520340 0.029 Uiso 1 1 calc GR . . . .
H17C H 0.388444 0.547122 0.536452 0.029 Uiso 1 1 calc GR . . . .
C7 C 0.4536(4) 0.6824(2) 0.75565(11) 0.0117(6) Uani 1 1 d . . . . .
C31 C 0.0325(4) 0.2043(2) 1.02897(13) 0.0188(6) Uani 1 1 d . . . . .
C2 C 0.2038(3) 0.9100(2) 0.57218(11) 0.0094(5) Uani 1 1 d . . . . .
C45 C -0.0112(4) 0.4512(2) 0.72987(13) 0.0182(6) Uani 1 1 d . . . . .
H45A H -0.131095 0.452971 0.730531 0.027 Uiso 1 1 calc GR . . . .
H45B H 0.026580 0.498261 0.697219 0.027 Uiso 1 1 calc GR . . . .
H45C H 0.022818 0.471684 0.763928 0.027 Uiso 1 1 calc GR . . . .
C35 C 0.3326(4) 0.3301(2) 0.99340(12) 0.0158(6) Uani 1 1 d . . . . .
C18 C 0.0540(4) 0.6933(2) 0.48659(13) 0.0170(6) Uani 1 1 d . . . . .
H18A H 0.005773 0.761653 0.490826 0.025 Uiso 1 1 calc GR . . . .
H18B H -0.029153 0.644590 0.496333 0.025 Uiso 1 1 calc GR . . . .
H18C H 0.093243 0.693715 0.447815 0.025 Uiso 1 1 calc GR . . . .
C10 C 0.3874(4) 0.7212(2) 0.80904(12) 0.0190(6) Uani 1 1 d . . . . .
H10A H 0.477971 0.742572 0.827637 0.029 Uiso 1 1 calc GR . . . .
H10B H 0.336306 0.666521 0.834162 0.029 Uiso 1 1 calc GR . . . .
H10C H 0.305801 0.779365 0.799398 0.029 Uiso 1 1 calc GR . . . .
C43 C 0.0641(4) 0.3424(2) 0.72662(12) 0.0162(6) Uani 1 1 d . . . . .
C24 C 0.6740(4) 0.8026(2) 0.57554(12) 0.0150(6) Uani 1 1 d . . . . .
C20 C 0.6038(4) 0.7239(2) 0.45155(12) 0.0160(6) Uani 1 1 d . . . . .
H20A H 0.672182 0.724538 0.483253 0.024 Uiso 1 1 calc GR . . . .
H20B H 0.665567 0.745967 0.416632 0.024 Uiso 1 1 calc GR . . . .
H20C H 0.572920 0.654678 0.452367 0.024 Uiso 1 1 calc GR . . . .
C9 C 0.3093(4) 0.6426(2) 0.72985(13) 0.0190(6) Uani 1 1 d . . . . .
H9A H 0.230168 0.700047 0.716076 0.028 Uiso 1 1 calc GR . . . .
H9B H 0.255321 0.594268 0.758326 0.028 Uiso 1 1 calc GR . . . .
H9C H 0.351080 0.608409 0.698806 0.028 Uiso 1 1 calc GR . . . .
C3 C 0.0959(4) 0.9963(2) 0.57317(12) 0.0123(6) Uani 1 1 d . . . . .
H3 H 0.027069 1.022664 0.542898 0.015 Uiso 1 1 calc R . . . .
C22 C 0.3439(4) 0.7962(2) 0.40533(12) 0.0178(6) Uani 1 1 d . . . . .
H22A H 0.322276 0.726027 0.403676 0.027 Uiso 1 1 calc GR . . . .
H22B H 0.402575 0.824890 0.370910 0.027 Uiso 1 1 calc GR . . . .
H22C H 0.239734 0.837354 0.409357 0.027 Uiso 1 1 calc GR . . . .
C46 C 0.0075(5) 0.3088(3) 0.67431(13) 0.0255(7) Uani 1 1 d . . . . .
H46A H 0.050061 0.237941 0.673643 0.038 Uiso 1 1 calc GR . . . .
H46B H 0.048884 0.352732 0.640999 0.038 Uiso 1 1 calc GR . . . .
H46C H -0.112594 0.314158 0.674810 0.038 Uiso 1 1 calc GR . . . .
C38 C 0.4858(4) 0.3204(3) 0.95505(14) 0.0230(7) Uani 1 1 d . . . . .
H38A H 0.539582 0.251070 0.963552 0.035 Uiso 1 1 calc GR . . . .
H38B H 0.561791 0.369357 0.961041 0.035 Uiso 1 1 calc GR . . . .
H38C H 0.454146 0.334510 0.916041 0.035 Uiso 1 1 calc GR . . . .
C39 C -0.1970(4) 0.2117(2) 0.79345(13) 0.0190(7) Uani 1 1 d . . . . .
C12 C 0.8684(4) 0.7618(3) 0.70114(13) 0.0199(7) Uani 1 1 d . . . . .
H12A H 0.870321 0.696532 0.726770 0.030 Uiso 1 1 calc GR . . . .
H12B H 0.968579 0.794318 0.704583 0.030 Uiso 1 1 calc GR . . . .
H12C H 0.861997 0.750064 0.662733 0.030 Uiso 1 1 calc GR . . . .
C36 C 0.3845(5) 0.2964(3) 1.05401(14) 0.0265(8) Uani 1 1 d . . . . .
H36A H 0.290162 0.306974 1.079497 0.040 Uiso 1 1 calc GR . . . .
H36B H 0.472098 0.336749 1.061277 0.040 Uiso 1 1 calc GR . . . .
H36C H 0.424399 0.224019 1.059900 0.040 Uiso 1 1 calc GR . . . .
C21 C 0.4977(4) 0.9059(2) 0.45250(12) 0.0164(6) Uani 1 1 d . . . . .
H21A H 0.398691 0.953280 0.452531 0.025 Uiso 1 1 calc GR . . . .
H21B H 0.563923 0.925229 0.418217 0.025 Uiso 1 1 calc GR . . . .
H21C H 0.561703 0.908722 0.484938 0.025 Uiso 1 1 calc GR . . . .
C28 C 0.4039(4) -0.0316(2) 0.87196(12) 0.0161(6) Uani 1 1 d . . . . .
H28 H 0.469536 -0.093472 0.869881 0.019 Uiso 1 1 calc R . . . .
C4 C 0.0923(4) 1.0429(2) 0.62027(12) 0.0127(6) Uani 1 1 d . . . . .
H4 H 0.020900 1.102849 0.621513 0.015 Uiso 1 1 calc R . . . .
C16 C 0.1279(4) 0.6428(3) 0.58602(13) 0.0211(7) Uani 1 1 d . . . . .
H16A H 0.216607 0.615513 0.611283 0.032 Uiso 1 1 calc GR . . . .
H16B H 0.045194 0.593616 0.589398 0.032 Uiso 1 1 calc GR . . . .
H16C H 0.077197 0.707036 0.595898 0.032 Uiso 1 1 calc GR . . . .
C47 C -0.0947(4) 0.4052(2) 0.88897(12) 0.0159(6) Uani 1 1 d . . . . .
C13 C 0.7257(4) 0.8460(2) 0.77669(12) 0.0178(6) Uani 1 1 d . . . . .
H13A H 0.629006 0.889444 0.786417 0.027 Uiso 1 1 calc GR . . . .
H13B H 0.825134 0.878415 0.781369 0.027 Uiso 1 1 calc GR . . . .
H13C H 0.727605 0.779539 0.801203 0.027 Uiso 1 1 calc GR . . . .
C48 C 0.2085(4) 0.3931(2) 0.85553(11) 0.0158(6) Uani 1 1 d . . . . .
C8 C 0.5878(4) 0.5951(2) 0.76889(13) 0.0179(6) Uani 1 1 d . . . . .
H8A H 0.630930 0.573103 0.734162 0.027 Uiso 1 1 calc GR . . . .
H8B H 0.541851 0.537769 0.793561 0.027 Uiso 1 1 calc GR . . . .
H8C H 0.676669 0.618314 0.787442 0.027 Uiso 1 1 calc GR . . . .
C32 C -0.0641(5) 0.2953(3) 1.05017(14) 0.0276(8) Uani 1 1 d . . . . .
H32A H 0.009041 0.329102 1.070086 0.041 Uiso 1 1 calc GR . . . .
H32B H -0.154340 0.271034 1.075531 0.041 Uiso 1 1 calc GR . . . .
H32C H -0.108527 0.343686 1.018415 0.041 Uiso 1 1 calc GR . . . .
C44 C 0.2519(4) 0.3409(3) 0.72257(13) 0.0237(7) Uani 1 1 d . . . . .
H44A H 0.290467 0.362167 0.755767 0.036 Uiso 1 1 calc GR . . . .
H44B H 0.285118 0.387790 0.689157 0.036 Uiso 1 1 calc GR . . . .
H44C H 0.299995 0.271696 0.720203 0.036 Uiso 1 1 calc GR . . . .
C42 C -0.3287(4) 0.3019(3) 0.78409(16) 0.0268(8) Uani 1 1 d . . . . .
H42A H -0.308824 0.351399 0.807703 0.040 Uiso 1 1 calc GR . . . .
H42B H -0.437114 0.277343 0.793765 0.040 Uiso 1 1 calc GR . . . .
H42C H -0.324175 0.334494 0.744799 0.040 Uiso 1 1 calc GR . . . .
C14 C 0.7236(4) 0.9367(2) 0.67849(12) 0.0168(6) Uani 1 1 d . . . . .
H14A H 0.712998 0.929964 0.639440 0.025 Uiso 1 1 calc GR . . . .
H14B H 0.827994 0.964095 0.682592 0.025 Uiso 1 1 calc GR . . . .
H14C H 0.632824 0.983049 0.689728 0.025 Uiso 1 1 calc GR . . . .
C34 C -0.0873(4) 0.1496(3) 1.00016(15) 0.0252(7) Uani 1 1 d . . . . .
H34A H -0.145996 0.199152 0.971870 0.038 Uiso 1 1 calc GR . . . .
H34B H -0.166294 0.118297 1.028036 0.038 Uiso 1 1 calc GR . . . .
H34C H -0.025687 0.096649 0.982288 0.038 Uiso 1 1 calc GR . . . .
C33 C 0.1061(5) 0.1277(3) 1.07781(13) 0.0273(8) Uani 1 1 d . . . . .
H33A H 0.172739 0.072462 1.063303 0.041 Uiso 1 1 calc GR . . . .
H33B H 0.017464 0.099338 1.102547 0.041 Uiso 1 1 calc GR . . . .
H33C H 0.175121 0.162383 1.098745 0.041 Uiso 1 1 calc GR . . . .
C41 C -0.2149(5) 0.1377(3) 0.75308(16) 0.0307(8) Uani 1 1 d . . . . .
H41A H -0.204639 0.173679 0.714548 0.046 Uiso 1 1 calc GR . . . .
H41B H -0.322664 0.110872 0.759519 0.046 Uiso 1 1 calc GR . . . .
H41C H -0.128806 0.081219 0.759369 0.046 Uiso 1 1 calc GR . . . .
C23 C 0.6106(4) 0.6133(2) 0.61221(13) 0.0193(7) Uani 1 1 d . . . . .
C40 C -0.2224(5) 0.1542(3) 0.85343(14) 0.0273(8) Uani 1 1 d . . . . .
H40A H -0.135453 0.098579 0.861230 0.041 Uiso 1 1 calc GR . . . .
H40B H -0.329291 0.126120 0.857337 0.041 Uiso 1 1 calc GR . . . .
H40C H -0.218551 0.201309 0.879868 0.041 Uiso 1 1 calc GR . . . .

loop_
_atom_site_aniso_label
_atom_site_aniso_U_11
_atom_site_aniso_U_22
_atom_site_aniso_U_33
_atom_site_aniso_U_23
_atom_site_aniso_U_13
_atom_site_aniso_U_12
Re1 0.00878(7) 0.00808(6) 0.00624(6) -0.00433(4) -0.00015(5) 0.00063(5)
Re2 0.01228(7) 0.00646(6) 0.00676(6) -0.00390(4) -0.00166(5) 0.00060(5)
P3 0.0143(4) 0.0081(3) 0.0065(3) -0.0034(2) -0.0005(3) 0.0002(3)
P1 0.0100(3) 0.0091(3) 0.0075(3) -0.0053(2) -0.0008(3) 0.0007(3)
P2 0.0103(3) 0.0088(3) 0.0059(3) -0.0038(2) -0.0001(3) 0.0003(3)
P4 0.0164(4) 0.0098(3) 0.0091(3) -0.0057(3) -0.0046(3) 0.0024(3)
O2 0.0138(10) 0.0114(9) 0.0066(9) -0.0046(7) -0.0009(8) 0.0026(8)
O5 0.0182(11) 0.0114(10) 0.0091(9) -0.0052(7) -0.0033(8) 0.0031(8)
O1 0.0143(10) 0.0116(9) 0.0086(9) -0.0066(7) -0.0032(8) 0.0031(8)
O4 0.0165(12) 0.0368(13) 0.0156(10) -0.0087(9) 0.0045(10) -0.0111(11)
O6 0.0266(12) 0.0153(10) 0.0110(10) -0.0089(8) -0.0079(9) 0.0081(9)
O8 0.0372(15) 0.0275(13) 0.0193(11) 0.0035(9) -0.0022(11) -0.0220(11)
O7 0.0358(14) 0.0274(13) 0.0264(12) -0.0134(10) -0.0051(11) 0.0189(12)
O3 0.0509(17) 0.0215(13) 0.0341(14) -0.0153(11) -0.0148(12) 0.0195(12)
C1 0.0102(14) 0.0072(12) 0.0112(13) -0.0023(10) 0.0019(11) -0.0014(10)
C15 0.0141(15) 0.0121(14) 0.0142(14) -0.0054(11) 0.0005(12) -0.0031(11)
C6 0.0086(14) 0.0100(13) 0.0075(12) -0.0028(10) 0.0017(11) -0.0017(10)
C25 0.0130(14) 0.0098(13) 0.0116(13) -0.0046(10) 0.0008(11) -0.0022(11)
C29 0.0230(17) 0.0157(15) 0.0117(14) -0.0072(11) -0.0012(12) 0.0031(12)
C19 0.0139(15) 0.0136(14) 0.0090(13) -0.0046(10) 0.0005(11) -0.0003(11)
C26 0.0126(14) 0.0114(13) 0.0073(12) -0.0037(10) 0.0016(11) -0.0039(11)
C5 0.0155(15) 0.0114(13) 0.0101(13) -0.0054(10) 0.0006(11) -0.0014(11)
C30 0.0156(15) 0.0105(13) 0.0122(13) -0.0041(11) -0.0023(12) 0.0012(11)
C27 0.0160(15) 0.0118(14) 0.0097(13) -0.0005(10) -0.0003(11) -0.0003(11)
C11 0.0129(15) 0.0143(14) 0.0100(13) -0.0057(11) 0.0004(11) -0.0007(11)
C37 0.0294(18) 0.0133(15) 0.0201(15) -0.0068(12) -0.0079(14) -0.0023(13)
C17 0.0216(17) 0.0134(15) 0.0249(16) -0.0095(12) -0.0033(13) -0.0024(12)
C7 0.0144(15) 0.0103(13) 0.0106(13) -0.0015(10) -0.0003(11) -0.0020(11)
C31 0.0228(17) 0.0166(15) 0.0148(14) -0.0003(12) 0.0054(13) 0.0012(13)
C2 0.0093(14) 0.0113(13) 0.0091(12) -0.0051(10) 0.0020(11) -0.0042(11)
C45 0.0239(17) 0.0142(15) 0.0163(14) -0.0027(11) -0.0008(13) -0.0007(12)
C35 0.0211(16) 0.0123(14) 0.0158(14) -0.0061(11) -0.0062(12) -0.0005(12)
C18 0.0132(15) 0.0204(15) 0.0198(15) -0.0085(12) -0.0030(12) -0.0033(12)
C10 0.0278(18) 0.0179(15) 0.0103(14) -0.0015(11) 0.0060(13) -0.0022(13)
C43 0.0205(16) 0.0165(15) 0.0121(14) -0.0052(11) -0.0040(12) 0.0021(12)
C24 0.0176(17) 0.0196(15) 0.0099(13) -0.0076(11) -0.0044(13) -0.0004(13)
C20 0.0153(16) 0.0201(15) 0.0126(14) -0.0055(11) 0.0020(12) 0.0022(12)
C9 0.0175(16) 0.0203(16) 0.0196(15) -0.0024(12) -0.0022(13) -0.0052(13)
C3 0.0133(15) 0.0127(14) 0.0116(13) -0.0047(11) -0.0019(11) 0.0001(11)
C22 0.0196(16) 0.0262(16) 0.0092(13) -0.0060(12) -0.0012(12) -0.0036(13)
C46 0.041(2) 0.0255(17) 0.0107(14) -0.0073(13) -0.0066(14) 0.0018(15)
C38 0.0182(17) 0.0240(17) 0.0290(17) -0.0084(14) -0.0043(14) -0.0039(13)
C39 0.0204(17) 0.0158(15) 0.0228(16) -0.0058(12) -0.0051(13) -0.0039(13)
C12 0.0130(16) 0.0270(17) 0.0213(16) -0.0094(13) 0.0008(13) -0.0010(13)
C36 0.037(2) 0.0238(17) 0.0202(16) -0.0073(13) -0.0147(15) 0.0011(15)
C21 0.0224(17) 0.0149(15) 0.0125(14) -0.0023(11) -0.0012(12) -0.0036(12)
C28 0.0218(17) 0.0126(14) 0.0136(14) -0.0052(11) 0.0029(12) 0.0042(12)
C4 0.0128(15) 0.0104(13) 0.0157(14) -0.0061(11) 0.0001(12) 0.0024(11)
C16 0.0235(18) 0.0253(17) 0.0163(15) -0.0058(13) 0.0046(13) -0.0099(14)
C47 0.0203(16) 0.0173(15) 0.0108(13) -0.0059(11) -0.0010(12) 0.0016(13)
C13 0.0224(17) 0.0216(16) 0.0121(14) -0.0066(12) -0.0018(12) -0.0077(13)
C48 0.0227(17) 0.0199(15) 0.0053(12) -0.0037(11) -0.0037(12) 0.0005(13)
C8 0.0206(17) 0.0138(14) 0.0172(14) 0.0017(11) -0.0021(13) 0.0021(12)
C32 0.036(2) 0.0243(18) 0.0194(16) -0.0046(13) 0.0101(15) 0.0071(15)
C44 0.0209(18) 0.0321(18) 0.0171(15) -0.0058(13) 0.0016(13) 0.0039(14)
C42 0.0176(17) 0.0264(18) 0.039(2) -0.0115(15) -0.0091(15) 0.0023(14)
C14 0.0214(17) 0.0162(15) 0.0150(14) -0.0048(12) 0.0008(12) -0.0091(12)
C34 0.0232(18) 0.0235(17) 0.0276(17) -0.0003(14) 0.0038(14) -0.0066(14)
C33 0.039(2) 0.0249(18) 0.0136(15) 0.0036(13) 0.0047(14) 0.0043(15)
C41 0.039(2) 0.0249(18) 0.0338(19) -0.0140(15) -0.0117(17) -0.0107(16)
C23 0.0265(18) 0.0160(16) 0.0170(15) -0.0096(12) -0.0051(13) 0.0049(13)
C40 0.032(2) 0.0248(18) 0.0263(18) -0.0045(14) -0.0001(15) -0.0084(15)

loop_
_atom_type_symbol
_atom_type_description
_atom_type_scat_dispersion_real
_atom_type_scat_dispersion_imag
_atom_type_scat_source
C C 0.0181 0.0091 'International Tables Vol C Tables 4.2.6.8 and 6.1.1.4'
H H 0.0000 0.0000 'International Tables Vol C Tables 4.2.6.8 and 6.1.1.4'
O O 0.0492 0.0322 'International Tables Vol C Tables 4.2.6.8 and 6.1.1.4'
P P 0.2955 0.4335 'International Tables Vol C Tables 4.2.6.8 and 6.1.1.4'
Re Re -5.2083 5.8923 'International Tables Vol C Tables 4.2.6.8 and 6.1.1.4'

loop_
_geom_angle_atom_site_label_1
_geom_angle_atom_site_label_2
_geom_angle_atom_site_label_3
_geom_angle
_geom_angle_site_symmetry_1
_geom_angle_site_symmetry_3
_geom_angle_publ_flag
P2 Re1 P1 153.00(2) . . ?
C1 Re1 P1 76.71(8) . . ?
C1 Re1 P2 76.80(8) . . ?
C24 Re1 P1 96.57(9) . . ?
C24 Re1 P2 95.82(8) . . ?
C24 Re1 C1 106.49(12) . . ?
C24 Re1 C23 88.22(14) . . ?
C23 Re1 P1 103.03(9) . . ?
C23 Re1 P2 101.24(9) . . ?
C23 Re1 C1 165.26(13) . . ?
P4 Re2 P3 153.23(2) . . ?
C25 Re2 P3 76.84(8) . . ?
C25 Re2 P4 76.91(8) . . ?
C47 Re2 P3 103.84(8) . . ?
C47 Re2 P4 100.85(8) . . ?
C47 Re2 C25 168.63(12) . . ?
C48 Re2 P3 95.26(9) . . ?
C48 Re2 P4 96.77(9) . . ?
C48 Re2 C25 105.65(12) . . ?
C48 Re2 C47 85.64(13) . . ?
O5 P3 Re2 105.85(7) . . ?
O5 P3 C31 99.16(12) . . ?
O5 P3 C35 100.16(12) . . ?
C31 P3 Re2 114.61(11) . . ?
C35 P3 Re2 119.91(10) . . ?
C35 P3 C31 113.21(14) . . ?
O1 P1 Re1 105.83(7) . . ?
O1 P1 C15 99.62(12) . . ?
O1 P1 C19 100.72(12) . . ?
C15 P1 Re1 114.47(9) . . ?
C15 P1 C19 112.34(13) . . ?
C19 P1 Re1 120.23(9) . . ?
O2 P2 Re1 106.41(7) . . ?
O2 P2 C11 99.85(11) . . ?
O2 P2 C7 100.02(12) . . ?
C11 P2 Re1 121.27(9) . . ?
C7 P2 Re1 112.99(9) . . ?
C7 P2 C11 112.70(13) . . ?
O6 P4 Re2 106.00(7) . . ?
O6 P4 C43 100.20(12) . . ?
O6 P4 C39 100.31(13) . . ?
C43 P4 Re2 122.00(10) . . ?
C39 P4 Re2 111.98(10) . . ?
C39 P4 C43 112.82(14) . . ?
C6 O2 P2 115.76(16) . . ?
C26 O5 P3 116.08(17) . . ?
C2 O1 P1 116.17(17) . . ?
C30 O6 P4 116.02(17) . . ?
C6 C1 Re1 122.2(2) . . ?
C2 C1 Re1 122.20(19) . . ?
C2 C1 C6 115.5(2) . . ?
C17 C15 P1 109.8(2) . . ?
C17 C15 C16 108.8(3) . . ?
C18 C15 P1 115.1(2) . . ?
C18 C15 C17 110.6(2) . . ?
C18 C15 C16 108.0(3) . . ?
C16 C15 P1 104.13(19) . . ?
O2 C6 C1 118.7(2) . . ?
C5 C6 O2 117.5(2) . . ?
C5 C6 C1 123.8(2) . . ?
C26 C25 Re2 122.3(2) . . ?
C26 C25 C30 115.6(3) . . ?
C30 C25 Re2 122.1(2) . . ?
C30 C29 H29 121.1 . . ?
C30 C29 C28 117.8(3) . . ?
C28 C29 H29 121.1 . . ?
C20 C19 P1 109.29(19) . . ?
C20 C19 C21 109.3(2) . . ?
C22 C19 P1 114.8(2) . . ?
C22 C19 C20 109.1(2) . . ?
C22 C19 C21 108.0(2) . . ?
C21 C19 P1 106.28(19) . . ?
O5 C26 C25 118.8(2) . . ?
C27 C26 O5 117.5(2) . . ?
C27 C26 C25 123.7(2) . . ?
C6 C5 H5 121.3 . . ?
C6 C5 C4 117.4(2) . . ?
C4 C5 H5 121.3 . . ?
O6 C30 C25 118.8(2) . . ?
O6 C30 C29 117.8(2) . . ?
C29 C30 C25 123.4(3) . . ?
C26 C27 H27 121.1 . . ?
C26 C27 C28 117.7(3) . . ?
C28 C27 H27 121.1 . . ?
C12 C11 P2 110.1(2) . . ?
C12 C11 C13 109.2(2) . . ?
C12 C11 C14 109.3(3) . . ?
C13 C11 P2 114.5(2) . . ?
C13 C11 C14 107.9(2) . . ?
C14 C11 P2 105.67(19) . . ?
H37A C37 H37B 109.5 . . ?
H37A C37 H37C 109.5 . . ?
H37B C37 H37C 109.5 . . ?
C35 C37 H37A 109.5 . . ?
C35 C37 H37B 109.5 . . ?
C35 C37 H37C 109.5 . . ?
C15 C17 H17A 109.5 . . ?
C15 C17 H17B 109.5 . . ?
C15 C17 H17C 109.5 . . ?
H17A C17 H17B 109.5 . . ?
H17A C17 H17C 109.5 . . ?
H17B C17 H17C 109.5 . . ?
C10 C7 P2 115.4(2) . . ?
C10 C7 C9 107.8(3) . . ?
C9 C7 P2 103.60(19) . . ?
C8 C7 P2 110.0(2) . . ?
C8 C7 C10 110.8(2) . . ?
C8 C7 C9 108.9(2) . . ?
C32 C31 P3 110.4(2) . . ?
C32 C31 C34 108.3(3) . . ?
C34 C31 P3 103.8(2) . . ?
C33 C31 P3 115.1(2) . . ?
C33 C31 C32 110.7(3) . . ?
C33 C31 C34 108.1(3) . . ?
O1 C2 C1 118.7(2) . . ?
C3 C2 O1 117.7(2) . . ?
C3 C2 C1 123.6(2) . . ?
H45A C45 H45B 109.5 . . ?
H45A C45 H45C 109.5 . . ?
H45B C45 H45C 109.5 . . ?
C43 C45 H45A 109.5 . . ?
C43 C45 H45B 109.5 . . ?
C43 C45 H45C 109.5 . . ?
C37 C35 P3 108.8(2) . . ?
C38 C35 P3 106.6(2) . . ?
C38 C35 C37 110.7(3) . . ?
C38 C35 C36 107.9(3) . . ?
C36 C35 P3 113.8(2) . . ?
C36 C35 C37 109.1(2) . . ?
C15 C18 H18A 109.5 . . ?
C15 C18 H18B 109.5 . . ?
C15 C18 H18C 109.5 . . ?
H18A C18 H18B 109.5 . . ?
H18A C18 H18C 109.5 . . ?
H18B C18 H18C 109.5 . . ?
C7 C10 H10A 109.5 . . ?
C7 C10 H10B 109.5 . . ?
C7 C10 H10C 109.5 . . ?
H10A C10 H10B 109.5 . . ?
H10A C10 H10C 109.5 . . ?
H10B C10 H10C 109.5 . . ?
C45 C43 P4 108.4(2) . . ?
C46 C43 P4 114.0(2) . . ?
C46 C43 C45 109.7(2) . . ?
C46 C43 C44 108.3(3) . . ?
C44 C43 P4 106.9(2) . . ?
C44 C43 C45 109.4(3) . . ?
O4 C24 Re1 178.3(3) . . ?
C19 C20 H20A 109.5 . . ?
C19 C20 H20B 109.5 . . ?
C19 C20 H20C 109.5 . . ?
H20A C20 H20B 109.5 . . ?
H20A C20 H20C 109.5 . . ?
H20B C20 H20C 109.5 . . ?
C7 C9 H9A 109.5 . . ?
C7 C9 H9B 109.5 . . ?
C7 C9 H9C 109.5 . . ?
H9A C9 H9B 109.5 . . ?
H9A C9 H9C 109.5 . . ?
H9B C9 H9C 109.5 . . ?
C2 C3 H3 121.2 . . ?
C2 C3 C4 117.5(3) . . ?
C4 C3 H3 121.2 . . ?
C19 C22 H22A 109.5 . . ?
C19 C22 H22B 109.5 . . ?
C19 C22 H22C 109.5 . . ?
H22A C22 H22B 109.5 . . ?
H22A C22 H22C 109.5 . . ?
H22B C22 H22C 109.5 . . ?
C43 C46 H46A 109.5 . . ?
C43 C46 H46B 109.5 . . ?
C43 C46 H46C 109.5 . . ?
H46A C46 H46B 109.5 . . ?
H46A C46 H46C 109.5 . . ?
H46B C46 H46C 109.5 . . ?
C35 C38 H38A 109.5 . . ?
C35 C38 H38B 109.5 . . ?
C35 C38 H38C 109.5 . . ?
H38A C38 H38B 109.5 . . ?
H38A C38 H38C 109.5 . . ?
H38B C38 H38C 109.5 . . ?
C42 C39 P4 110.7(2) . . ?
C42 C39 C41 110.8(3) . . ?
C42 C39 C40 107.9(3) . . ?
C41 C39 P4 115.2(2) . . ?
C41 C39 C40 108.1(3) . . ?
C40 C39 P4 103.8(2) . . ?
C11 C12 H12A 109.5 . . ?
C11 C12 H12B 109.5 . . ?
C11 C12 H12C 109.5 . . ?
H12A C12 H12B 109.5 . . ?
H12A C12 H12C 109.5 . . ?
H12B C12 H12C 109.5 . . ?
C35 C36 H36A 109.5 . . ?
C35 C36 H36B 109.5 . . ?
C35 C36 H36C 109.5 . . ?
H36A C36 H36B 109.5 . . ?
H36A C36 H36C 109.5 . . ?
H36B C36 H36C 109.5 . . ?
C19 C21 H21A 109.5 . . ?
C19 C21 H21B 109.5 . . ?
C19 C21 H21C 109.5 . . ?
H21A C21 H21B 109.5 . . ?
H21A C21 H21C 109.5 . . ?
H21B C21 H21C 109.5 . . ?
C29 C28 C27 121.8(3) . . ?
C29 C28 H28 119.1 . . ?
C27 C28 H28 119.1 . . ?
C5 C4 C3 122.1(3) . . ?
C5 C4 H4 119.0 . . ?
C3 C4 H4 119.0 . . ?
C15 C16 H16A 109.5 . . ?
C15 C16 H16B 109.5 . . ?
C15 C16 H16C 109.5 . . ?
H16A C16 H16B 109.5 . . ?
H16A C16 H16C 109.5 . . ?
H16B C16 H16C 109.5 . . ?
O7 C47 Re2 178.8(3) . . ?
C11 C13 H13A 109.5 . . ?
C11 C13 H13B 109.5 . . ?
C11 C13 H13C 109.5 . . ?
H13A C13 H13B 109.5 . . ?
H13A C13 H13C 109.5 . . ?
H13B C13 H13C 109.5 . . ?
O8 C48 Re2 179.2(3) . . ?
C7 C8 H8A 109.5 . . ?
C7 C8 H8B 109.5 . . ?
C7 C8 H8C 109.5 . . ?
H8A C8 H8B 109.5 . . ?
H8A C8 H8C 109.5 . . ?
H8B C8 H8C 109.5 . . ?
C31 C32 H32A 109.5 . . ?
C31 C32 H32B 109.5 . . ?
C31 C32 H32C 109.5 . . ?
H32A C32 H32B 109.5 . . ?
H32A C32 H32C 109.5 . . ?
H32B C32 H32C 109.5 . . ?
C43 C44 H44A 109.5 . . ?
C43 C44 H44B 109.5 . . ?
C43 C44 H44C 109.5 . . ?
H44A C44 H44B 109.5 . . ?
H44A C44 H44C 109.5 . . ?
H44B C44 H44C 109.5 . . ?
C39 C42 H42A 109.5 . . ?
C39 C42 H42B 109.5 . . ?
C39 C42 H42C 109.5 . . ?
H42A C42 H42B 109.5 . . ?
H42A C42 H42C 109.5 . . ?
H42B C42 H42C 109.5 . . ?
C11 C14 H14A 109.5 . . ?
C11 C14 H14B 109.5 . . ?
C11 C14 H14C 109.5 . . ?
H14A C14 H14B 109.5 . . ?
H14A C14 H14C 109.5 . . ?
H14B C14 H14C 109.5 . . ?
C31 C34 H34A 109.5 . . ?
C31 C34 H34B 109.5 . . ?
C31 C34 H34C 109.5 . . ?
H34A C34 H34B 109.5 . . ?
H34A C34 H34C 109.5 . . ?
H34B C34 H34C 109.5 . . ?
C31 C33 H33A 109.5 . . ?
C31 C33 H33B 109.5 . . ?
C31 C33 H33C 109.5 . . ?
H33A C33 H33B 109.5 . . ?
H33A C33 H33C 109.5 . . ?
H33B C33 H33C 109.5 . . ?
C39 C41 H41A 109.5 . . ?
C39 C41 H41B 109.5 . . ?
C39 C41 H41C 109.5 . . ?
H41A C41 H41B 109.5 . . ?
H41A C41 H41C 109.5 . . ?
H41B C41 H41C 109.5 . . ?
O3 C23 Re1 176.8(3) . . ?
C39 C40 H40A 109.5 . . ?
C39 C40 H40B 109.5 . . ?
C39 C40 H40C 109.5 . . ?
H40A C40 H40B 109.5 . . ?
H40A C40 H40C 109.5 . . ?
H40B C40 H40C 109.5 . . ?

loop_
_geom_bond_atom_site_label_1
_geom_bond_atom_site_label_2
_geom_bond_distance
_geom_bond_site_symmetry_2
_geom_bond_publ_flag
Re1 P1 2.3876(7) . ?
Re1 P2 2.3750(6) . ?
Re1 C1 2.130(3) . ?
Re1 C24 1.840(3) . ?
Re1 C23 1.930(3) . ?
Re2 P3 2.3827(7) . ?
Re2 P4 2.3752(7) . ?
Re2 C25 2.127(3) . ?
Re2 C47 1.944(3) . ?
Re2 C48 1.837(3) . ?
P3 O5 1.666(2) . ?
P3 C31 1.865(3) . ?
P3 C35 1.864(3) . ?
P1 O1 1.6608(19) . ?
P1 C15 1.867(3) . ?
P1 C19 1.868(3) . ?
P2 O2 1.6636(19) . ?
P2 C11 1.860(3) . ?
P2 C7 1.856(3) . ?
P4 O6 1.664(2) . ?
P4 C43 1.866(3) . ?
P4 C39 1.860(3) . ?
O2 C6 1.394(3) . ?
O5 C26 1.390(3) . ?
O1 C2 1.394(3) . ?
O4 C24 1.182(4) . ?
O6 C30 1.389(3) . ?
O8 C48 1.175(4) . ?
O7 C47 1.150(4) . ?
O3 C23 1.154(4) . ?
C1 C6 1.404(4) . ?
C1 C2 1.399(4) . ?
C15 C17 1.533(4) . ?
C15 C18 1.533(4) . ?
C15 C16 1.543(4) . ?
C6 C5 1.382(4) . ?
C25 C26 1.398(4) . ?
C25 C30 1.403(4) . ?
C29 H29 0.9500 . ?
C29 C30 1.391(4) . ?
C29 C28 1.392(4) . ?
C19 C20 1.535(4) . ?
C19 C22 1.529(4) . ?
C19 C21 1.541(4) . ?
C26 C27 1.387(4) . ?
C5 H5 0.9500 . ?
C5 C4 1.395(4) . ?
C27 H27 0.9500 . ?
C27 C28 1.396(4) . ?
C11 C12 1.532(4) . ?
C11 C13 1.536(4) . ?
C11 C14 1.538(4) . ?
C37 H37A 0.9800 . ?
C37 H37B 0.9800 . ?
C37 H37C 0.9800 . ?
C37 C35 1.538(4) . ?
C17 H17A 0.9800 . ?
C17 H17B 0.9800 . ?
C17 H17C 0.9800 . ?
C7 C10 1.536(4) . ?
C7 C9 1.549(4) . ?
C7 C8 1.529(4) . ?
C31 C32 1.538(4) . ?
C31 C34 1.545(5) . ?
C31 C33 1.537(4) . ?
C2 C3 1.387(4) . ?
C45 H45A 0.9800 . ?
C45 H45B 0.9800 . ?
C45 H45C 0.9800 . ?
C45 C43 1.539(4) . ?
C35 C38 1.533(5) . ?
C35 C36 1.537(4) . ?
C18 H18A 0.9800 . ?
C18 H18B 0.9800 . ?
C18 H18C 0.9800 . ?
C10 H10A 0.9800 . ?
C10 H10B 0.9800 . ?
C10 H10C 0.9800 . ?
C43 C46 1.532(4) . ?
C43 C44 1.536(5) . ?
C20 H20A 0.9800 . ?
C20 H20B 0.9800 . ?
C20 H20C 0.9800 . ?
C9 H9A 0.9800 . ?
C9 H9B 0.9800 . ?
C9 H9C 0.9800 . ?
C3 H3 0.9500 . ?
C3 C4 1.396(4) . ?
C22 H22A 0.9800 . ?
C22 H22B 0.9800 . ?
C22 H22C 0.9800 . ?
C46 H46A 0.9800 . ?
C46 H46B 0.9800 . ?
C46 H46C 0.9800 . ?
C38 H38A 0.9800 . ?
C38 H38B 0.9800 . ?
C38 H38C 0.9800 . ?
C39 C42 1.533(4) . ?
C39 C41 1.534(4) . ?
C39 C40 1.541(5) . ?
C12 H12A 0.9800 . ?
C12 H12B 0.9800 . ?
C12 H12C 0.9800 . ?
C36 H36A 0.9800 . ?
C36 H36B 0.9800 . ?
C36 H36C 0.9800 . ?
C21 H21A 0.9800 . ?
C21 H21B 0.9800 . ?
C21 H21C 0.9800 . ?
C28 H28 0.9500 . ?
C4 H4 0.9500 . ?
C16 H16A 0.9800 . ?
C16 H16B 0.9800 . ?
C16 H16C 0.9800 . ?
C13 H13A 0.9800 . ?
C13 H13B 0.9800 . ?
C13 H13C 0.9800 . ?
C8 H8A 0.9800 . ?
C8 H8B 0.9800 . ?
C8 H8C 0.9800 . ?
C32 H32A 0.9800 . ?
C32 H32B 0.9800 . ?
C32 H32C 0.9800 . ?
C44 H44A 0.9800 . ?
C44 H44B 0.9800 . ?
C44 H44C 0.9800 . ?
C42 H42A 0.9800 . ?
C42 H42B 0.9800 . ?
C42 H42C 0.9800 . ?
C14 H14A 0.9800 . ?
C14 H14B 0.9800 . ?
C14 H14C 0.9800 . ?
C34 H34A 0.9800 . ?
C34 H34B 0.9800 . ?
C34 H34C 0.9800 . ?
C33 H33A 0.9800 . ?
C33 H33B 0.9800 . ?
C33 H33C 0.9800 . ?
C41 H41A 0.9800 . ?
C41 H41B 0.9800 . ?
C41 H41C 0.9800 . ?
C40 H40A 0.9800 . ?
C40 H40B 0.9800 . ?
C40 H40C 0.9800 . ?
